data_1529670
loop_
_publ_author_name
'Bokii, G.B.'
'Guilinskaja, E.A.'

_publ_section_title
;
 The X-ray analysis of the compounds K2 (Pt (N O2)4 Cl2) and K2 (Pt (N
 O2)4 Br2)
;
_journal_name_full 'Doklady Akademii Nauk SSSR'
_journal_page_first 975
_journal_page_last 978
_journal_volume 88
_journal_year 1953
_chemical_formula_sum 'Cl2 K2 N4 O8 Pt'
_chemical_name_systematic 'K2 (Pt (N O2)4 Cl2)'
_space_group_IT_number 14
_symmetry_space_group_name_Hall '-P 2yab'
_symmetry_space_group_name_H-M 'P 1 21/a 1'
_cell_angle_alpha 90
_cell_angle_beta 118.68
_cell_angle_gamma 90
_cell_formula_units_Z 2
_cell_length_a 9.42
_cell_length_b 9.47
_cell_length_c 7.4
_cell_volume 579.145
_citation_journal_id_ASTM DANKAS
_cod_data_source_file Bokii_DANKAS_1953_1996.cif
_cod_data_source_block Cl2K2N4O8Pt1
_cod_original_cell_volume 579.1453
_cod_original_sg_symbol_Hall '-P 2ybc (z,y,-x)'
_cod_original_formula_sum 'Cl2 K2 N4 O8 Pt1'
_cod_database_code 1529670

loop_
_symmetry_equiv_pos_as_xyz
x,y,z
-x+1/2,y+1/2,-z
-x,-y,-z
x-1/2,-y-1/2,z

loop_
_atom_site_label
_atom_site_type_symbol
_atom_site_fract_x
_atom_site_fract_y
_atom_site_fract_z
_atom_site_occupancy
_atom_site_U_iso_or_equiv
Pt1 Pt+4 0 0 0 1 0.0
O3 O-2 0.329 0.087 0.31 1 0.0
N2 N+3 0.253 0.028 0.138 1 0.0
N1 N+3 -0.035 0.197 -0.146 1 0.0
Cl1 Cl-1 0 0.113 0.284 1 0.0
O2 O-2 -0.047 0.205 -0.321 1 0.0
O4 O-2 0.329 -0.015 0.05 1 0.0
K1 K+1 0.658 0.042 0.319 1 0.0
O1 O-2 -0.047 0.306 -0.061 1 0.0
